data_4313468
loop_
_publ_author_name
'Klaus M\"uller-Buschbaum'
'Catharina C. Quitmann'

_publ_contact_author
;
    Dr. K. M\"uller-Buschbaum
    Institut f\"ur Anorganische Chemie der Universit\"at zu K\"oln
    D-50939 K\"oln
;
_publ_contact_author_email
;
    Klaus.Mueller-Buschbaum@uni-koeln.de
;
_publ_section_title
;
 Two New Groups of Homoleptic Rare Earth Pyridylbenzimidazolates:
 (NC12H8(NH)2)[Ln(N3C12H8)4] with Ln = Y, Tb, Yb, and
 [Ln(N3C12H8)2(N3C12H9)2][Ln(N3C12H8)4](N3C12H9)2 with Ln = La, Sm, Eu
;
_journal_name_full 'Inorganic Chemistry'
_journal_page_first 2742
_journal_page_last 2750
_journal_paper_doi 10.1021/ic020681u
_journal_volume 42
_journal_year 2003
_chemical_formula_moiety (NC12H8(NH)2)[Yb(N3C12H8)4]
_chemical_formula_sum 'C60 H42 N15 Yb'
_chemical_formula_weight 1145.11
_chemical_melting_point decomposition
_chemical_name_common Pyridylbenzimidazolium-Ytterbium-Pyridylbenzimidazolate
_chemical_name_systematic
;
  (2-(Pyridyl-)Benzimidazolium)-Tetra-(2-(Pyridyl-)Benzimidazolate-Ytte 
rbium(III)
;
_space_group_IT_number 80
_symmetry_cell_setting tetragonal
_symmetry_space_group_name_Hall 'I 4bw'
_symmetry_space_group_name_H-M 'I 41'
_atom_sites_solution_hydrogens geom
_atom_sites_solution_primary direct
_atom_sites_solution_secondary difmap
_audit_creation_method SHELXL-97
_cell_angle_alpha 90.00
_cell_angle_beta 90.00
_cell_angle_gamma 90.00
_cell_formula_units_Z 8
_cell_length_a 16.8303(7)
_cell_length_b 16.8303(7)
_cell_length_c 37.243(2)
_cell_measurement_reflns_used N/A
_cell_measurement_temperature 170(2)
_cell_measurement_theta_max 27.25
_cell_measurement_theta_min 1.71
_cell_volume 10549.4(8)
_computing_cell_refinement 'STOE SOFTWARE'
_computing_data_collection 'STOE SOFTWARE'
_computing_data_reduction 'STOE SOFTWARE'
_computing_molecular_graphics POVRAY
_computing_structure_refinement 'SHELXL-97 (Sheldrick, 1997)'
_computing_structure_solution 'SHELXS-97 (Sheldrick, 1997)'
_diffrn_ambient_temperature 173(2)
_diffrn_measured_fraction_theta_full 0.991
_diffrn_measured_fraction_theta_max 0.991
_diffrn_measurement_device_type 'STOE IPDS 2'
_diffrn_measurement_method '2 deg phi scans'
_diffrn_radiation_monochromator graphite
_diffrn_radiation_source 'fine-focus sealed tube'
_diffrn_radiation_type MoK\a
_diffrn_radiation_wavelength 0.71073
_diffrn_reflns_av_R_equivalents 0.2038
_diffrn_reflns_av_sigmaI/netI 0.0795
_diffrn_reflns_limit_h_max 21
_diffrn_reflns_limit_h_min -21
_diffrn_reflns_limit_k_max 21
_diffrn_reflns_limit_k_min -21
_diffrn_reflns_limit_l_max 47
_diffrn_reflns_limit_l_min -47
_diffrn_reflns_number 100333
_diffrn_reflns_theta_full 27.25
_diffrn_reflns_theta_max 27.25
_diffrn_reflns_theta_min 1.71
_diffrn_standards_number N/A
_exptl_absorpt_coefficient_mu 1.828
_exptl_absorpt_correction_type none
_exptl_crystal_colour 'light yellow'
_exptl_crystal_density_diffrn 1.441
_exptl_crystal_density_method 'not measured'
_exptl_crystal_description diamond
_exptl_crystal_F_000 4600
_exptl_crystal_size_max 0.55
_exptl_crystal_size_mid 0.45
_exptl_crystal_size_min 0.45
_refine_diff_density_max 1.454
_refine_diff_density_min -1.184
_refine_diff_density_rms 0.126
_refine_ls_abs_structure_details 'Flack H D (1983), Acta Cryst. A39, 876-881'
_refine_ls_abs_structure_Flack 0.488(19)
_refine_ls_extinction_coef 0.00048(5)
_refine_ls_extinction_expression Fc^*^=kFc[1+0.001xFc^2^\l^3^/sin(2\q)]^-1/4^
_refine_ls_extinction_method SHELXL
_refine_ls_goodness_of_fit_ref 0.987
_refine_ls_hydrogen_treatment mixed
_refine_ls_matrix_type full
_refine_ls_number_parameters 688
_refine_ls_number_reflns 11670
_refine_ls_number_restraints 1
_refine_ls_restrained_S_all 0.987
_refine_ls_R_factor_all 0.0677
_refine_ls_R_factor_gt 0.0469
_refine_ls_shift/su_max 0.996
_refine_ls_shift/su_mean 0.241
_refine_ls_structure_factor_coef Fsqd
_refine_ls_weighting_details 'calc w=1/[\s^2^(Fo^2^)+(0.0724P)^2^+0.0000P] where P=(Fo^2^+2Fc^2^)/3'
_refine_ls_weighting_scheme calc
_refine_ls_wR_factor_gt 0.1188
_refine_ls_wR_factor_ref 0.1286
_reflns_number_gt 8483
_reflns_number_total 11670
_reflns_threshold_expression >2sigma(I)
_cod_data_source_file ic020681u_2.cif
_cod_data_source_block C60H42N15Yb
_cod_depositor_comments
;
The following automatic conversions were performed:

'_symmetry_cell_setting' tag value 'tertragonal' was replaced with
'tetragonal' value as specified in the replacement file
'/home/robertas/cod-tools/perl-scripts/inputs/replacement_values.lst'.

Automatic conversion script
Id: cif_fix_values 3143 2015-03-26 13:38:13Z robertas 
;
_cod_original_cell_volume 10549.4(14)
_cod_database_code 4313468

loop_
_symmetry_equiv_pos_as_xyz
'x, y, z'
'-y, x+1/2, z+1/4'
'-x, -y, z'
'y, -x+1/2, z+1/4'
'x+1/2, y+1/2, z+1/2'
'-y+1/2, x+1, z+3/4'
'-x+1/2, -y+1/2, z+1/2'
'y+1/2, -x+1, z+3/4'

loop_
_atom_site_label
_atom_site_type_symbol
_atom_site_fract_x
_atom_site_fract_y
_atom_site_fract_z
_atom_site_U_iso_or_equiv
_atom_site_adp_type
_atom_site_occupancy
_atom_site_calc_flag
_atom_site_refinement_flags
_atom_site_disorder_assembly
_atom_site_disorder_group
Yb1 Yb 0.5000 0.0000 0.110080(7) 0.0268(2) Uani 1 d S . .
Yb2 Yb 0.0000 0.5000 0.243021(7) 0.0266(2) Uani 1 d S . .
N4 N 0.4469(7) 0.0677(7) 0.1628(3) 0.038(3) Uani 1 d . . .
N2 N 0.3996(7) 0.0874(7) 0.0871(3) 0.031(3) Uani 1 d . . .
N1 N 0.4320(7) -0.0627(6) 0.0563(3) 0.025(2) Uani 1 d . . .
N5 N 0.5928(7) 0.1039(7) 0.1351(3) 0.025(2) Uani 1 d . . .
C5 C 0.3755(8) -0.0135(8) 0.0394(3) 0.034(3) Uani 1 d . . .
C6 C 0.3626(8) 0.0633(8) 0.0572(4) 0.024(3) Uani 1 d . . .
C4 C 0.3404(9) -0.0367(10) 0.0088(5) 0.054(4) Uani 1 d . . .
H4 H 0.3093 -0.0006 -0.0038 0.065 Uiso 1 calc R . .
C14 C 0.3010(10) 0.0366(10) 0.1740(5) 0.055(4) Uani 1 d . . .
H14 H 0.2904 0.0104 0.1525 0.066 Uiso 1 calc R . .
C13 C 0.3753(9) 0.0660(7) 0.1806(4) 0.038(4) Uani 1 d . . .
C1 C 0.4471(10) -0.1382(8) 0.0424(4) 0.038(4) Uani 1 d . . .
H1 H 0.4837 -0.1716 0.0535 0.046 Uiso 1 calc R . .
C31 C -0.0671(8) 0.3757(6) 0.1700(3) 0.027(3) Uani 1 d . . .
N3 N 0.3100(8) 0.1172(8) 0.0413(3) 0.036(3) Uani 1 d . . .
C21 C 0.6279(11) 0.1736(11) 0.1892(4) 0.044(4) Uani 1 d . . .
H21 H 0.6152 0.1930 0.2118 0.053 Uiso 1 calc R . .
C17 C 0.3253(9) 0.1158(9) 0.2411(4) 0.037(3) Uani 1 d . . .
H17 H 0.3331 0.1392 0.2634 0.045 Uiso 1 calc R . .
N9 N -0.1349(8) 0.4673(7) 0.1385(3) 0.037(3) Uani 1 d . . .
C22 C 0.7014(8) 0.1929(9) 0.1742(6) 0.052(4) Uani 1 d . . .
H22 H 0.7375 0.2238 0.1870 0.062 Uiso 1 calc R . .
C37 C -0.1272(9) 0.5538(9) 0.3088(3) 0.038(3) Uani 1 d . . .
H37 H -0.1561 0.5137 0.2976 0.045 Uiso 1 calc R . .
C7 C 0.3155(8) 0.1821(8) 0.0659(4) 0.037(3) Uani 1 d . . .
C23 C 0.7192(9) 0.1663(10) 0.1412(5) 0.049(4) Uani 1 d . . .
H23 H 0.7694 0.1764 0.1317 0.059 Uiso 1 calc R . .
C8 C 0.2781(10) 0.2543(11) 0.0629(5) 0.051(5) Uani 1 d . . .
H8 H 0.2433 0.2662 0.0443 0.061 Uiso 1 calc R . .
C18 C 0.3872(8) 0.1091(8) 0.2155(3) 0.026(3) Uani 1 d . . .
N6 N 0.4642(8) 0.1323(8) 0.2145(3) 0.040(3) Uani 1 d . . .
C3 C 0.3496(9) -0.1159(10) -0.0049(5) 0.046(4) Uani 1 d . . .
H3 H 0.3191 -0.1349 -0.0238 0.056 Uiso 1 calc R . .
C10 C 0.3563(11) 0.2873(10) 0.1158(5) 0.046(4) Uani 1 d . . .
H10 H 0.3707 0.3281 0.1314 0.055 Uiso 1 calc R . .
C2 C 0.4073(10) -0.1627(10) 0.0122(4) 0.041(4) Uani 1 d . . .
H2 H 0.4191 -0.2124 0.0026 0.050 Uiso 1 calc R . .
C15 C 0.2428(9) 0.0457(9) 0.1989(4) 0.038(3) Uani 1 d . . .
H15 H 0.1932 0.0239 0.1941 0.045 Uiso 1 calc R . .
C36 C -0.1038(10) 0.3880(11) 0.1405(4) 0.042(4) Uani 1 d . . .
C9 C 0.2955(8) 0.3057(10) 0.0887(5) 0.053(5) Uani 1 d . . .
H9 H 0.2688 0.3541 0.0897 0.064 Uiso 1 calc R . .
N10 N -0.0569(8) 0.5672(8) 0.2958(3) 0.037(3) Uani 1 d . . .
C12 C 0.3708(8) 0.1633(8) 0.0922(4) 0.028(3) Uani 1 d . . .
C20 C 0.5719(8) 0.1251(8) 0.1709(3) 0.030(3) Uani 1 d . . .
C16 C 0.2532(6) 0.0856(7) 0.2309(3) 0.032(3) Uani 1 d . . .
H16 H 0.2098 0.0921 0.2461 0.039 Uiso 1 calc R . .
C19 C 0.4960(9) 0.1101(8) 0.1829(4) 0.035(3) Uani 1 d . . .
C24 C 0.6645(11) 0.1240(11) 0.1208(5) 0.049(4) Uani 1 d . . .
H24 H 0.6769 0.1094 0.0973 0.058 Uiso 1 calc R . .
C47 C 0.2176(10) 0.6132(10) 0.2366(4) 0.050(4) Uani 1 d . . .
H47 H 0.2079 0.5760 0.2187 0.060 Uiso 1 calc R . .
C11 C 0.3935(8) 0.2161(7) 0.1202(3) 0.032(3) Uani 1 d . . .
H11 H 0.4284 0.2038 0.1387 0.038 Uiso 1 calc R . .
N7 N -0.1006(9) 0.5921(8) 0.2161(4) 0.043(3) Uani 1 d . . .
N11 N 0.0811(7) 0.5982(7) 0.2674(3) 0.030(3) Uani 1 d . . .
C40 C -0.0434(9) 0.6638(8) 0.3431(3) 0.041(3) Uani 1 d . . .
H40 H -0.0131 0.7041 0.3533 0.049 Uiso 1 calc R . .
C58 C -0.3537(8) 0.5390(10) 0.2804(5) 0.066(4) Uani 1 d . . .
H58 H -0.3290 0.4906 0.2850 0.079 Uiso 1 calc R . .
C29 C -0.1304(9) 0.5785(8) 0.1849(4) 0.037(4) Uani 1 d . . .
C30 C -0.1049(9) 0.4956(8) 0.1705(3) 0.033(3) Uani 1 d . . .
C57 C -0.3471(8) 0.5744(8) 0.2478(3) 0.064(3) Uani 1 d . . .
H57 H -0.3200 0.5486 0.2294 0.077 Uiso 1 calc R . .
N8 N -0.0653(6) 0.4450(6) 0.1912(2) 0.028(2) Uani 1 d . . .
C41 C -0.0165(7) 0.6189(8) 0.3128(4) 0.037(3) Uani 1 d . . .
C48 C 0.1575(10) 0.6266(9) 0.2603(4) 0.037(4) Uani 1 d . . .
C35 C -0.1156(10) 0.3330(11) 0.1143(4) 0.047(4) Uani 1 d . . .
H35 H -0.1426 0.3453 0.0932 0.056 Uiso 1 calc R . .
C42 C 0.0619(11) 0.6388(11) 0.2988(4) 0.041(4) Uani 1 d . . .
C28 C -0.1731(10) 0.6303(10) 0.1626(5) 0.045(4) Uani 1 d . . .
H28 H -0.1859 0.6173 0.1391 0.054 Uiso 1 calc R . .
C32 C -0.0370(7) 0.3003(6) 0.1803(3) 0.030(3) Uani 1 d . . .
H32 H -0.0123 0.2923 0.2024 0.036 Uiso 1 calc R . .
C39 C -0.1175(11) 0.6431(10) 0.3562(4) 0.052(4) Uani 1 d . . .
H39 H -0.1355 0.6640 0.3779 0.062 Uiso 1 calc R . .
C38 C -0.1646(9) 0.5915(9) 0.3370(5) 0.045(4) Uani 1 d . . .
H38 H -0.2177 0.5826 0.3427 0.054 Uiso 1 calc R . .
C33 C -0.0469(10) 0.2369(11) 0.1548(5) 0.049(4) Uani 1 d . . .
H33 H -0.0299 0.1855 0.1598 0.059 Uiso 1 calc R . .
C34 C -0.0851(10) 0.2568(11) 0.1207(4) 0.063(5) Uani 1 d . . .
H34 H -0.0891 0.2182 0.1029 0.076 Uiso 1 calc R . .
C54 C -0.5053(10) 0.7575(9) 0.3016(5) 0.029(2) Uani 1 d . . .
C55 C -0.4273(8) 0.6809(8) 0.2643(3) 0.043(3) Uani 1 d . . .
C59 C -0.4004(14) 0.5787(16) 0.3082(5) 0.125(11) Uani 1 d . . .
H59 H -0.4035 0.5593 0.3315 0.150 Uiso 1 calc R . .
C56 C -0.3818(12) 0.6520(9) 0.2413(5) 0.071(5) Uani 1 d . . .
H56 H -0.3705 0.6797 0.2203 0.085 Uiso 1 calc R . .
N12 N 0.1115(9) 0.6877(9) 0.3111(4) 0.042(3) Uani 1 d . . .
C27 C -0.1951(9) 0.7017(9) 0.1778(5) 0.045(4) Uani 1 d . . .
H27 H -0.2245 0.7385 0.1647 0.054 Uiso 1 calc R . .
C26 C -0.1721(9) 0.7181(10) 0.2138(4) 0.037(3) Uani 1 d . . .
H26 H -0.1887 0.7639 0.2255 0.044 Uiso 1 calc R . .
C25 C -0.1238(9) 0.6626(8) 0.2304(4) 0.030(3) Uani 1 d . . .
H25 H -0.1058 0.6746 0.2534 0.036 Uiso 1 calc R . .
N14 N -0.4852(4) 0.6884(4) 0.32147(16) 0.0384(14) Uani 1 d . . .
H14A H -0.4987 0.6763 0.3431 0.046 Uiso 1 calc R . .
C44 C 0.2503(10) 0.7213(8) 0.2893(4) 0.040(4) Uani 1 d . . .
H44 H 0.2613 0.7600 0.3064 0.048 Uiso 1 calc R . .
C45 C 0.3086(8) 0.7006(10) 0.2637(4) 0.049(4) Uani 1 d . . .
H45 H 0.3591 0.7226 0.2658 0.058 Uiso 1 calc R . .
C46 C 0.2939(9) 0.6503(10) 0.2365(4) 0.041(3) Uani 1 d . . .
H46 H 0.3311 0.6403 0.2186 0.049 Uiso 1 calc R . .
C43 C 0.1749(9) 0.6833(8) 0.2891(3) 0.034(3) Uani 1 d . . .
N13 N -0.4727(4) 0.7491(4) 0.26880(17) 0.0425(15) Uani 1 d . . .
H13 H -0.4795 0.7833 0.2519 0.051 Uiso 1 calc R . .
N15 N -0.5824(12) 0.8150(13) 0.3509(5) 0.049(6) Uani 1 d P . .
C51 C -0.6076(10) 0.9345(6) 0.2952(4) 0.058(4) Uani 1 d . . .
H51 H -0.6126 0.9727 0.2773 0.069 Uiso 1 calc R . .
C49 C -0.6277(11) 0.8810(13) 0.3583(5) 0.095(7) Uani 1 d . . .
H49 H -0.6490 0.8868 0.3812 0.114 Uiso 1 calc R . .
C50 C -0.6439(13) 0.9435(11) 0.3308(6) 0.128(9) Uani 1 d . . .
H50 H -0.6760 0.9869 0.3361 0.153 Uiso 1 calc R . .
C60 C -0.4385(8) 0.6452(13) 0.2978(3) 0.065(5) Uani 1 d . . .
C52 C -0.5675(8) 0.8678(7) 0.2905(4) 0.054(3) Uani 1 d . . .
H52 H -0.5467 0.8546 0.2681 0.065 Uiso 1 calc R . .
C53 C -0.5574(8) 0.8181(6) 0.3200(6) 0.073(5) Uani 1 d . . .

loop_
_atom_site_aniso_label
_atom_site_aniso_U_11
_atom_site_aniso_U_22
_atom_site_aniso_U_33
_atom_site_aniso_U_23
_atom_site_aniso_U_13
_atom_site_aniso_U_12
Yb1 0.0283(5) 0.0293(5) 0.0229(4) 0.000 0.000 0.0010(4)
Yb2 0.0293(5) 0.0283(5) 0.0223(4) 0.000 0.000 -0.0016(4)
N4 0.028(6) 0.034(6) 0.053(7) -0.015(5) 0.000(5) 0.014(5)
N2 0.034(6) 0.030(6) 0.028(5) -0.005(4) 0.009(4) -0.004(4)
N1 0.033(5) 0.018(4) 0.025(5) 0.000(3) -0.001(4) 0.013(4)
N5 0.033(6) 0.027(5) 0.015(5) -0.001(4) 0.001(4) 0.011(4)
C5 0.034(6) 0.048(7) 0.019(5) 0.020(5) 0.005(4) 0.017(5)
C6 0.024(6) 0.024(6) 0.026(6) 0.010(4) -0.002(4) 0.012(5)
C4 0.048(8) 0.048(8) 0.067(9) 0.001(6) 0.000(7) 0.019(6)
C14 0.067(10) 0.058(10) 0.040(7) 0.000(7) 0.025(7) 0.002(8)
C13 0.069(9) 0.019(5) 0.025(6) -0.008(5) -0.006(6) 0.009(5)
C1 0.040(7) 0.014(4) 0.061(9) -0.016(4) 0.001(6) 0.000(4)
C31 0.051(7) 0.009(4) 0.023(7) -0.007(4) 0.006(5) -0.002(4)
N3 0.043(6) 0.035(5) 0.030(6) 0.013(4) -0.013(5) 0.010(5)
C21 0.043(9) 0.063(10) 0.027(7) -0.014(6) -0.002(6) 0.002(8)
C17 0.035(6) 0.046(7) 0.031(6) -0.010(5) 0.017(5) 0.013(5)
N9 0.039(7) 0.028(6) 0.046(7) -0.002(5) -0.003(5) 0.000(5)
C22 0.029(7) 0.051(9) 0.075(11) -0.018(9) -0.019(8) -0.007(6)
C37 0.055(9) 0.039(6) 0.019(5) -0.003(4) -0.003(5) 0.001(6)
C7 0.034(6) 0.026(6) 0.052(8) 0.006(5) 0.013(5) -0.008(5)
C23 0.026(7) 0.053(8) 0.069(10) 0.007(7) 0.011(6) -0.007(6)
C8 0.068(11) 0.042(9) 0.043(10) 0.017(7) 0.012(7) 0.022(8)
C18 0.031(6) 0.029(6) 0.018(5) -0.001(4) -0.004(4) 0.003(5)
N6 0.059(8) 0.041(7) 0.019(5) -0.013(5) 0.001(5) 0.000(6)
C3 0.028(5) 0.057(9) 0.054(9) -0.016(7) -0.015(5) 0.006(6)
C10 0.052(8) 0.031(7) 0.055(9) 0.002(6) 0.012(6) 0.012(6)
C2 0.058(8) 0.051(8) 0.015(4) -0.016(5) -0.005(5) -0.007(7)
C15 0.027(6) 0.052(8) 0.035(6) -0.007(5) 0.008(5) 0.003(5)
C36 0.039(7) 0.048(8) 0.040(8) -0.014(6) -0.012(5) -0.004(6)
C9 0.033(6) 0.064(10) 0.063(10) 0.041(8) 0.019(6) 0.023(6)
N10 0.048(7) 0.029(6) 0.033(6) 0.002(5) 0.001(5) 0.010(5)
C12 0.028(6) 0.015(5) 0.042(7) 0.006(4) 0.008(5) 0.008(4)
C20 0.042(6) 0.037(6) 0.012(4) -0.003(4) -0.004(4) 0.011(4)
C16 0.023(4) 0.027(5) 0.047(7) -0.011(5) 0.022(4) -0.006(4)
C19 0.029(7) 0.023(5) 0.053(8) -0.006(5) -0.001(6) -0.003(5)
C24 0.052(10) 0.047(10) 0.047(10) 0.001(7) 0.003(8) -0.008(8)
C47 0.058(9) 0.043(7) 0.049(8) -0.005(6) -0.019(6) -0.007(6)
C11 0.042(6) 0.025(5) 0.028(5) -0.011(4) 0.007(4) 0.004(4)
N7 0.056(8) 0.031(7) 0.042(7) -0.001(5) 0.000(6) 0.012(6)
N11 0.027(5) 0.036(6) 0.027(5) -0.011(4) 0.000(4) -0.012(4)
C40 0.053(7) 0.052(7) 0.017(5) -0.024(5) 0.002(4) 0.020(5)
C58 0.050(6) 0.059(7) 0.088(10) 0.002(6) 0.000(6) 0.008(5)
C29 0.035(6) 0.025(5) 0.051(8) -0.017(4) -0.006(5) 0.013(4)
C30 0.051(7) 0.042(7) 0.005(6) 0.004(5) -0.001(5) -0.011(6)
C57 0.077(8) 0.070(8) 0.046(6) -0.016(6) 0.008(5) 0.022(6)
N8 0.042(6) 0.035(6) 0.006(3) 0.000(3) 0.005(3) 0.010(4)
C41 0.030(6) 0.037(6) 0.043(7) -0.008(5) 0.018(5) 0.015(5)
C48 0.056(9) 0.033(7) 0.023(6) 0.003(5) -0.003(6) 0.001(6)
C35 0.052(8) 0.057(9) 0.032(7) -0.009(6) 0.002(6) 0.002(7)
C42 0.053(8) 0.046(8) 0.024(6) 0.006(5) 0.002(5) 0.015(7)
C28 0.044(9) 0.038(7) 0.053(9) 0.007(6) -0.018(7) 0.003(7)
C32 0.040(7) 0.016(4) 0.034(6) 0.014(4) -0.013(5) -0.006(4)
C39 0.062(10) 0.075(10) 0.019(5) -0.008(6) 0.012(6) 0.017(8)
C38 0.032(7) 0.042(7) 0.060(9) 0.005(6) 0.004(6) -0.005(6)
C33 0.035(8) 0.039(8) 0.073(10) -0.005(7) 0.013(7) -0.002(6)
C34 0.056(9) 0.089(13) 0.043(8) -0.011(8) 0.017(7) -0.026(9)
C54 0.026(4) 0.024(5) 0.038(3) -0.002(3) -0.003(3) 0.005(3)
C55 0.044(6) 0.058(6) 0.027(6) 0.010(6) 0.006(5) 0.002(5)
C59 0.115(17) 0.21(3) 0.053(11) 0.045(14) -0.035(11) -0.081(17)
C56 0.088(11) 0.059(9) 0.066(9) 0.018(8) -0.007(8) -0.005(8)
N12 0.048(7) 0.038(7) 0.040(7) 0.008(5) -0.006(5) 0.000(6)
C27 0.050(8) 0.049(8) 0.037(7) -0.008(7) -0.012(8) 0.012(7)
C26 0.036(7) 0.045(8) 0.029(6) 0.001(5) -0.010(5) 0.003(6)
C25 0.039(8) 0.025(6) 0.025(6) -0.004(5) -0.004(5) -0.003(6)
N14 0.040(3) 0.046(3) 0.030(3) 0.011(3) 0.002(2) -0.013(3)
C44 0.044(9) 0.029(7) 0.047(10) 0.003(5) -0.011(7) 0.000(6)
C45 0.020(6) 0.071(10) 0.055(9) 0.016(8) 0.003(5) -0.012(6)
C46 0.028(6) 0.049(7) 0.044(8) 0.013(6) 0.003(5) -0.014(5)
C43 0.043(7) 0.039(7) 0.020(5) -0.006(4) -0.006(4) -0.020(5)
N13 0.042(3) 0.048(4) 0.037(3) 0.012(3) 0.000(3) -0.008(3)
N15 0.033(8) 0.061(12) 0.053(12) -0.041(11) 0.024(9) 0.000(8)
C51 0.077(9) 0.013(4) 0.083(9) -0.001(4) -0.009(7) 0.030(5)
C49 0.075(10) 0.117(16) 0.093(14) -0.068(13) 0.034(9) -0.010(11)
C50 0.136(15) 0.101(13) 0.147(14) -0.087(13) -0.073(13) 0.055(11)
C60 0.037(6) 0.138(15) 0.019(5) -0.020(6) 0.006(4) -0.027(8)
C52 0.048(6) 0.034(5) 0.080(9) -0.013(6) 0.011(6) 0.011(4)
C53 0.050(7) 0.034(5) 0.136(14) 0.035(8) -0.051(9) -0.014(5)

loop_
_atom_type_symbol
_atom_type_description
_atom_type_scat_dispersion_real
_atom_type_scat_dispersion_imag
_atom_type_scat_source
C C 0.0033 0.0016 'International Tables Vol C Tables 4.2.6.8 and 6.1.1.4'
H H 0.0000 0.0000 'International Tables Vol C Tables 4.2.6.8 and 6.1.1.4'
N N 0.0061 0.0033 'International Tables Vol C Tables 4.2.6.8 and 6.1.1.4'
Yb Yb -0.3850 5.5486 'International Tables Vol C Tables 4.2.6.8 and 6.1.1.4'

loop_
_geom_angle_atom_site_label_1
_geom_angle_atom_site_label_2
_geom_angle_atom_site_label_3
_geom_angle
_geom_angle_site_symmetry_1
_geom_angle_site_symmetry_3
_geom_angle_publ_flag
N2 Yb1 N2 138.2(6) 3_655 . ?
N2 Yb1 N4 75.1(4) 3_655 3_655 ?
N2 Yb1 N4 146.3(4) . 3_655 ?
N2 Yb1 N4 146.3(4) 3_655 . ?
N2 Yb1 N4 75.1(4) . . ?
N4 Yb1 N4 72.9(5) 3_655 . ?
N2 Yb1 N5 96.9(4) 3_655 . ?
N2 Yb1 N5 98.2(4) . . ?
N4 Yb1 N5 78.5(4) 3_655 . ?
N4 Yb1 N5 66.8(4) . . ?
N2 Yb1 N5 98.2(4) 3_655 3_655 ?
N2 Yb1 N5 96.9(4) . 3_655 ?
N4 Yb1 N5 66.8(4) 3_655 3_655 ?
N4 Yb1 N5 78.5(4) . 3_655 ?
N5 Yb1 N5 136.7(5) . 3_655 ?
N2 Yb1 N1 77.3(4) 3_655 . ?
N2 Yb1 N1 69.9(4) . . ?
N4 Yb1 N1 127.3(4) 3_655 . ?
N4 Yb1 N1 131.7(4) . . ?
N5 Yb1 N1 149.2(4) . . ?
N5 Yb1 N1 73.9(4) 3_655 . ?
N2 Yb1 N1 69.9(4) 3_655 3_655 ?
N2 Yb1 N1 77.3(4) . 3_655 ?
N4 Yb1 N1 131.7(4) 3_655 3_655 ?
N4 Yb1 N1 127.3(4) . 3_655 ?
N5 Yb1 N1 73.9(4) . 3_655 ?
N5 Yb1 N1 149.2(4) 3_655 3_655 ?
N1 Yb1 N1 75.7(5) . 3_655 ?
N2 Yb1 C6 21.9(4) 3_655 3_655 ?
N2 Yb1 C6 119.4(4) . 3_655 ?
N4 Yb1 C6 94.2(4) 3_655 3_655 ?
N4 Yb1 C6 155.5(4) . 3_655 ?
N5 Yb1 C6 90.6(3) . 3_655 ?
N5 Yb1 C6 116.1(3) 3_655 3_655 ?
N1 Yb1 C6 72.7(4) . 3_655 ?
N1 Yb1 C6 48.0(3) 3_655 3_655 ?
N11 Yb2 N11 134.0(6) . 3_565 ?
N11 Yb2 N8 148.7(4) . . ?
N11 Yb2 N8 76.8(4) 3_565 . ?
N11 Yb2 N8 76.8(4) . 3_565 ?
N11 Yb2 N8 148.7(4) 3_565 3_565 ?
N8 Yb2 N8 73.4(5) . 3_565 ?
N11 Yb2 N10 77.7(4) . 3_565 ?
N11 Yb2 N10 65.8(4) 3_565 3_565 ?
N8 Yb2 N10 129.9(4) . 3_565 ?
N8 Yb2 N10 129.8(4) 3_565 3_565 ?
N11 Yb2 N10 65.8(4) . . ?
N11 Yb2 N10 77.7(4) 3_565 . ?
N8 Yb2 N10 129.8(4) . . ?
N8 Yb2 N10 129.9(4) 3_565 . ?
N10 Yb2 N10 74.1(6) 3_565 . ?
N11 Yb2 N7 101.5(5) . 3_565 ?
N11 Yb2 N7 96.5(5) 3_565 3_565 ?
N8 Yb2 N7 75.5(4) . 3_565 ?
N8 Yb2 N7 66.9(4) 3_565 3_565 ?
N10 Yb2 N7 76.8(4) 3_565 3_565 ?
N10 Yb2 N7 150.1(4) . 3_565 ?
N11 Yb2 N7 96.5(5) . . ?
N11 Yb2 N7 101.5(5) 3_565 . ?
N8 Yb2 N7 66.9(4) . . ?
N8 Yb2 N7 75.5(4) 3_565 . ?
N10 Yb2 N7 150.1(4) 3_565 . ?
N10 Yb2 N7 76.8(4) . . ?
N7 Yb2 N7 132.8(6) 3_565 . ?
C19 N4 C13 106.5(11) . . ?
C19 N4 Yb1 118.6(9) . . ?
C13 N4 Yb1 134.4(9) . . ?
C6 N2 C12 103.3(12) . . ?
C6 N2 Yb1 116.0(9) . . ?
C12 N2 Yb1 140.1(10) . . ?
C1 N1 C5 119.5(12) . . ?
C1 N1 Yb1 126.1(9) . . ?
C5 N1 Yb1 114.3(8) . . ?
C24 N5 C20 121.6(13) . . ?
C24 N5 Yb1 125.2(10) . . ?
C20 N5 Yb1 111.4(8) . . ?
C4 C5 N1 120.3(12) . . ?
C4 C5 C6 125.1(12) . . ?
N1 C5 C6 114.5(11) . . ?
N2 C6 N3 116.8(12) . . ?
N2 C6 C5 125.0(12) . . ?
N3 C6 C5 118.1(12) . . ?
C5 C4 C3 121.7(14) . . ?
C5 C4 H4 119.4 . . ?
C3 C4 H4 118.9 . . ?
C15 C14 C13 119.6(16) . . ?
C15 C14 H14 120.4 . . ?
C13 C14 H14 120.0 . . ?
C14 C13 N4 136.0(13) . . ?
C14 C13 C18 116.9(14) . . ?
N4 C13 C18 107.0(12) . . ?
C2 C1 N1 119.2(14) . . ?
C2 C1 H1 120.4 . . ?
N1 C1 H1 120.4 . . ?
C36 C31 N8 111.0(12) . . ?
C36 C31 C32 123.4(12) . . ?
N8 C31 C32 125.6(11) . . ?
C6 N3 C7 100.5(12) . . ?
C22 C21 C20 122.1(14) . . ?
C22 C21 H21 119.0 . . ?
C20 C21 H21 118.9 . . ?
C16 C17 C18 115.9(13) . . ?
C16 C17 H17 122.1 . . ?
C18 C17 H17 122.0 . . ?
C30 N9 C36 98.2(12) . . ?
C23 C22 C21 119.1(14) . . ?
C23 C22 H22 120.6 . . ?
C21 C22 H22 120.3 . . ?
N10 C37 C38 128.3(14) . . ?
N10 C37 H37 116.0 . . ?
C38 C37 H37 115.7 . . ?
C8 C7 C12 124.5(15) . . ?
C8 C7 N3 126.5(15) . . ?
C12 C7 N3 108.8(13) . . ?
C22 C23 C24 121.6(15) . . ?
C22 C23 H23 119.2 . . ?
C24 C23 H23 119.2 . . ?
C9 C8 C7 114.7(15) . . ?
C9 C8 H8 122.8 . . ?
C7 C8 H8 122.5 . . ?
N6 C18 C17 134.5(13) . . ?
N6 C18 C13 104.0(11) . . ?
C17 C18 C13 121.5(13) . . ?
C19 N6 C18 109.0(11) . . ?
C2 C3 C4 115.8(13) . . ?
C2 C3 H3 122.0 . . ?
C4 C3 H3 122.2 . . ?
C11 C10 C9 126.0(16) . . ?
C11 C10 H10 117.0 . . ?
C9 C10 H10 117.0 . . ?
C1 C2 C3 122.7(14) . . ?
C1 C2 H2 118.5 . . ?
C3 C2 H2 118.8 . . ?
C14 C15 C16 123.7(14) . . ?
C14 C15 H15 118.2 . . ?
C16 C15 H15 118.1 . . ?
C31 C36 C35 125.3(17) . . ?
C31 C36 N9 111.8(13) . . ?
C35 C36 N9 122.9(15) . . ?
C8 C9 C10 120.9(14) . . ?
C8 C9 H9 119.5 . . ?
C10 C9 H9 119.6 . . ?
C41 N10 C37 114.8(13) . . ?
C41 N10 Yb2 120.3(10) . . ?
C37 N10 Yb2 124.9(10) . . ?
N2 C12 C7 110.6(14) . . ?
N2 C12 C11 125.7(13) . . ?
C7 C12 C11 123.7(12) . . ?
C19 C20 C21 124.4(12) . . ?
C19 C20 N5 119.2(11) . . ?
C21 C20 N5 115.3(12) . . ?
C17 C16 C15 122.1(11) . . ?
C17 C16 H16 119.0 . . ?
C15 C16 H16 118.9 . . ?
N4 C19 N6 113.3(13) . . ?
N4 C19 C20 119.6(13) . . ?
N6 C19 C20 127.1(13) . . ?
N5 C24 C23 120.0(16) . . ?
N5 C24 H24 119.9 . . ?
C23 C24 H24 120.1 . . ?
C48 C47 C46 126.8(15) . . ?
C48 C47 H47 116.6 . . ?
C46 C47 H47 116.6 . . ?
C10 C11 C12 109.7(14) . . ?
C10 C11 H11 125.1 . . ?
C12 C11 H11 125.2 . . ?
C29 N7 C25 113.5(13) . . ?
C29 N7 Yb2 121.0(10) . . ?
C25 N7 Yb2 125.2(10) . . ?
C48 N11 C42 101.8(12) . . ?
C48 N11 Yb2 135.1(9) . . ?
C42 N11 Yb2 122.7(11) . . ?
C39 C40 C41 115.5(13) . . ?
C39 C40 H40 122.4 . . ?
C41 C40 H40 122.1 . . ?
C57 C58 C59 118.5(16) . . ?
C57 C58 H58 120.4 . . ?
C59 C58 H58 121.1 . . ?
N7 C29 C28 128.5(14) . . ?
N7 C29 C30 111.3(12) . . ?
C28 C29 C30 119.7(13) . . ?
N8 C30 N9 117.7(12) . . ?
N8 C30 C29 120.9(11) . . ?
N9 C30 C29 120.4(13) . . ?
C58 C57 C56 120.7(13) . . ?
C58 C57 H57 120.2 . . ?
C56 C57 H57 119.1 . . ?
C30 N8 C31 101.3(10) . . ?
C30 N8 Yb2 116.6(8) . . ?
C31 N8 Yb2 141.0(8) . . ?
N10 C41 C40 125.8(12) . . ?
N10 C41 C42 117.5(12) . . ?
C40 C41 C42 116.5(13) . . ?
C47 C48 N11 138.6(14) . . ?
C47 C48 C43 115.7(14) . . ?
N11 C48 C43 105.6(13) . . ?
C36 C35 C34 116.7(16) . . ?
C36 C35 H35 121.6 . . ?
C34 C35 H35 121.7 . . ?
N12 C42 N11 118.2(15) . . ?
N12 C42 C41 128.4(15) . . ?
N11 C42 C41 113.4(14) . . ?
C27 C28 C29 116.0(15) . . ?
C27 C28 H28 121.9 . . ?
C29 C28 H28 122.1 . . ?
C31 C32 C33 116.3(12) . . ?
C31 C32 H32 121.9 . . ?
C33 C32 H32 121.8 . . ?
C38 C39 C40 119.6(13) . . ?
C38 C39 H39 120.3 . . ?
C40 C39 H39 120.0 . . ?
C37 C38 C39 115.1(14) . . ?
C37 C38 H38 122.7 . . ?
C39 C38 H38 122.2 . . ?
C32 C33 C34 117.1(15) . . ?
C32 C33 H33 121.3 . . ?
C34 C33 H33 121.6 . . ?
C35 C34 C33 121.1(15) . . ?
C35 C34 H34 119.4 . . ?
C33 C34 H34 119.4 . . ?
N13 C54 N14 106.9(10) . . ?
N13 C54 C53 135.9(14) . . ?
N14 C54 C53 117.2(14) . . ?
C56 C55 N13 137.8(12) . . ?
C56 C55 C60 121.9(13) . . ?
N13 C55 C60 100.1(12) . . ?
C60 C59 C58 115.7(15) . . ?
C60 C59 H59 122.4 . . ?
C58 C59 H59 121.9 . . ?
C55 C56 C57 118.8(14) . . ?
C55 C56 H56 120.2 . . ?
C57 C56 H56 121.0 . . ?
C42 N12 C43 105.6(14) . . ?
C28 C27 C26 118.8(15) . . ?
C28 C27 H27 120.7 . . ?
C26 C27 H27 120.4 . . ?
C25 C26 C27 116.9(14) . . ?
C25 C26 H26 121.6 . . ?
C27 C26 H26 121.5 . . ?
N7 C25 C26 125.5(14) . . ?
N7 C25 H25 117.4 . . ?
C26 C25 H25 117.1 . . ?
C60 N14 C54 103.5(11) . . ?
C60 N14 H14A 128.5 . . ?
C54 N14 H14A 128.0 . . ?
C45 C44 C43 120.4(13) . . ?
C45 C44 H44 119.8 . . ?
C43 C44 H44 119.8 . . ?
C46 C45 C44 122.4(13) . . ?
C46 C45 H45 118.7 . . ?
C44 C45 H45 118.9 . . ?
C45 C46 C47 116.0(15) . . ?
C45 C46 H46 122.0 . . ?
C47 C46 H46 122.0 . . ?
N12 C43 C44 132.8(13) . . ?
N12 C43 C48 108.8(13) . . ?
C44 C43 C48 118.4(13) . . ?
C54 N13 C55 114.8(9) . . ?
C54 N13 H13 122.7 . . ?
C55 N13 H13 122.6 . . ?
C53 N15 C49 110(2) . . ?
C52 C51 C50 114.9(14) . . ?
C52 C51 H51 122.9 . . ?
C50 C51 H51 122.2 . . ?
N15 C49 C50 122.2(17) . . ?
N15 C49 H49 118.7 . . ?
C50 C49 H49 119.1 . . ?
C51 C50 C49 118.1(13) . . ?
C51 C50 H50 121.1 . . ?
C49 C50 H50 120.8 . . ?
C59 C60 N14 121.6(15) . . ?
C59 C60 C55 123.3(15) . . ?
N14 C60 C55 114.7(16) . . ?
C51 C52 C53 117.9(14) . . ?
C51 C52 H52 120.9 . . ?
C53 C52 H52 121.2 . . ?
N15 C53 C52 136.5(19) . . ?
N15 C53 C54 126.5(16) . . ?
C52 C53 C54 97.0(15) . . ?

loop_
_geom_bond_atom_site_label_1
_geom_bond_atom_site_label_2
_geom_bond_distance
_geom_bond_site_symmetry_2
_geom_bond_publ_flag
Yb1 N2 2.398(13) 3_655 ?
Yb1 N2 2.398(13) . ?
Yb1 N4 2.438(11) 3_655 ?
Yb1 N4 2.438(11) . ?
Yb1 N5 2.523(12) . ?
Yb1 N5 2.523(12) 3_655 ?
Yb1 N1 2.537(11) . ?
Yb1 N1 2.537(11) 3_655 ?
Yb1 C6 3.218(14) 3_655 ?
Yb2 N11 2.328(10) . ?
Yb2 N11 2.328(10) 3_565 ?
Yb2 N8 2.406(9) . ?
Yb2 N8 2.406(9) 3_565 ?
Yb2 N10 2.461(13) 3_565 ?
Yb2 N10 2.461(13) . ?
Yb2 N7 2.505(14) 3_565 ?
Yb2 N7 2.505(14) . ?
N4 C19 1.324(17) . ?
N4 C13 1.377(18) . ?
N2 C6 1.337(18) . ?
N2 C12 1.380(18) . ?
N1 C1 1.394(16) . ?
N1 C5 1.411(15) . ?
N5 C24 1.36(2) . ?
N5 C20 1.425(15) . ?
C5 C4 1.34(2) . ?
C5 C6 1.47(2) . ?
C6 N3 1.399(19) . ?
C4 C3 1.44(2) . ?
C4 H4 0.9300 . ?
C14 C15 1.357(19) . ?
C14 C13 1.37(2) . ?
C14 H14 0.9300 . ?
C13 C18 1.501(18) . ?
C1 C2 1.37(2) . ?
C1 H1 0.9300 . ?
C31 C36 1.28(2) . ?
C31 N8 1.407(13) . ?
C31 C32 1.419(13) . ?
N3 C7 1.43(2) . ?
C21 C22 1.39(2) . ?
C21 C20 1.42(2) . ?
C21 H21 0.9300 . ?
C17 C16 1.369(19) . ?
C17 C18 1.416(19) . ?
C17 H17 0.9300 . ?
N9 C30 1.379(18) . ?
N9 C36 1.44(2) . ?
C22 C23 1.34(2) . ?
C22 H22 0.9300 . ?
C37 N10 1.299(19) . ?
C37 C38 1.38(2) . ?
C37 H37 0.9300 . ?
C7 C8 1.37(2) . ?
C7 C12 1.39(2) . ?
C23 C24 1.39(2) . ?
C23 H23 0.9300 . ?
C8 C9 1.33(3) . ?
C8 H8 0.9300 . ?
C18 N6 1.354(19) . ?
N6 C19 1.347(19) . ?
C3 C2 1.40(2) . ?
C3 H3 0.9300 . ?
C10 C11 1.36(2) . ?
C10 C9 1.47(2) . ?
C10 H10 0.9300 . ?
C2 H2 0.9300 . ?
C15 C16 1.380(17) . ?
C15 H15 0.9300 . ?
C36 C35 1.36(2) . ?
C9 H9 0.9300 . ?
N10 C41 1.273(18) . ?
C12 C11 1.424(19) . ?
C20 C19 1.38(2) . ?
C16 H16 0.9300 . ?
C24 H24 0.9300 . ?
C47 C48 1.36(2) . ?
C47 C46 1.43(2) . ?
C47 H47 0.9300 . ?
C11 H11 0.9300 . ?
N7 C29 1.285(19) . ?
N7 C25 1.360(19) . ?
N11 C48 1.397(19) . ?
N11 C42 1.392(19) . ?
C40 C39 1.39(2) . ?
C40 C41 1.433(13) . ?
C40 H40 0.9300 . ?
C58 C57 1.36(2) . ?
C58 C59 1.46(3) . ?
C58 H58 0.9300 . ?
C29 C28 1.40(2) . ?
C29 C30 1.555(19) . ?
C30 N8 1.328(16) . ?
C57 C56 1.452(18) . ?
C57 H57 0.9300 . ?
C41 C42 1.46(2) . ?
C48 C43 1.464(18) . ?
C35 C34 1.40(2) . ?
C35 H35 0.9300 . ?
C42 N12 1.26(2) . ?
C28 C27 1.38(2) . ?
C28 H28 0.9300 . ?
C32 C33 1.44(2) . ?
C32 H32 0.9300 . ?
C39 C38 1.38(2) . ?
C39 H39 0.9300 . ?
C38 H38 0.9300 . ?
C33 C34 1.46(2) . ?
C33 H33 0.9300 . ?
C34 H34 0.9300 . ?
C54 N13 1.347(19) . ?
C54 N14 1.418(17) . ?
C54 C53 1.51(2) . ?
C55 C56 1.25(2) . ?
C55 N13 1.388(15) . ?
C55 C60 1.396(15) . ?
C59 C60 1.35(3) . ?
C59 H59 0.9300 . ?
C56 H56 0.9300 . ?
N12 C43 1.35(2) . ?
C27 C26 1.42(2) . ?
C27 H27 0.9300 . ?
C26 C25 1.38(2) . ?
C26 H26 0.9300 . ?
C25 H25 0.9300 . ?
N14 C60 1.387(16) . ?
N14 H14A 0.8600 . ?
C44 C45 1.41(2) . ?
C44 C43 1.42(2) . ?
C44 H44 0.9300 . ?
C45 C46 1.34(2) . ?
C45 H45 0.9300 . ?
C46 H46 0.9300 . ?
N13 H13 0.8600 . ?
N15 C53 1.23(2) . ?
N15 C49 1.37(3) . ?
C51 C52 1.320(14) . ?
C51 C50 1.47(3) . ?
C51 H51 0.9300 . ?
C49 C50 1.49(3) . ?
C49 H49 0.9300 . ?
C50 H50 0.9300 . ?
C52 C53 1.391(18) . ?
C52 H52 0.9300 . ?
